data_7228395
loop_
_publ_author_name
'Xiao, Jian'
'Lin, Libin'
'Hu, Jiayao'
'Jiao, Furong'
'Duan, Dongzhu'
'Zhang, Qiang'
'Tang, Haoyu'
'Gao, Jinming'
'Wang, Le'
'Wang, Xiaoling'

_publ_section_title
;
 Highly oxygenated caryophyllene-type and drimane-type sesquiterpenes from
 Pestalotiopsis adusta, an endophytic fungus of Sinopodophyllum hexandrum
;
_journal_issue 46
_journal_name_full 'RSC Adv.'
_journal_page_first 29071
_journal_paper_doi 10.1039/C7RA04267A
_journal_volume 7
_journal_year 2017
_chemical_absolute_configuration unk
_chemical_formula_moiety 'C19 H30 O6'
_chemical_formula_sum 'C19 H30 O6'
_chemical_formula_weight 354.43
_space_group_crystal_system monoclinic
_space_group_IT_number 4
_space_group_name_Hall 'P 2yb'
_space_group_name_H-M_alt 'P 1 21 1'
_symmetry_space_group_name_Hall 'P 2yb'
_symmetry_space_group_name_H-M 'P 1 21 1'
_atom_sites_solution_hydrogens geom
_atom_sites_solution_primary direct
_audit_creation_date 2015-07-24
_audit_creation_method
;
Olex2 1.2
(compiled 2015.01.26 svn.r3150 for OlexSys, GUI svn.r4998)
;
_audit_update_record
;
2017-02-24 deposited with the CCDC.
2017-05-29 downloaded from the CCDC.
;
_cell_angle_alpha 90
_cell_angle_beta 92.986(18)
_cell_angle_gamma 90
_cell_formula_units_Z 2
_cell_length_a 5.8418(13)
_cell_length_b 18.700(4)
_cell_length_c 8.9930(15)
_cell_measurement_reflns_used 730
_cell_measurement_temperature 296.71(10)
_cell_measurement_theta_max 21.3780
_cell_measurement_theta_min 3.9660
_cell_volume 981.1(3)
_computing_cell_refinement
;
CrysAlisPro, Agilent Technologies,
Version 1.171.37.33 (release 27-03-2014 CrysAlis171 .NET)
(compiled Mar 27 2014,17:12:48)
;
_computing_data_collection
;
CrysAlisPro, Agilent Technologies,
Version 1.171.37.33 (release 27-03-2014 CrysAlis171 .NET)
(compiled Mar 27 2014,17:12:48)
;
_computing_data_reduction
;
CrysAlisPro, Agilent Technologies,
Version 1.171.37.33 (release 27-03-2014 CrysAlis171 .NET)
(compiled Mar 27 2014,17:12:48)
;
_computing_molecular_graphics 'Olex2 (Dolomanov et al., 2009)'
_computing_publication_material 'Olex2 (Dolomanov et al., 2009)'
_computing_structure_refinement 'ShelXL (Sheldrick, 2008)'
_computing_structure_solution 'ShelXS (Sheldrick, 2008)'
_diffrn_ambient_environment air
_diffrn_ambient_temperature 296.71(10)
_diffrn_detector 'CCD plate'
_diffrn_detector_area_resol_mean 16.0733
_diffrn_detector_type Eos
_diffrn_measured_fraction_theta_full 0.997
_diffrn_measured_fraction_theta_max 0.997
_diffrn_measurement_details
;
#__ type_ start__ end____ width___ exp.time_
  1 omega   10.00   43.00   1.5000    8.0000
omega____ theta____ kappa____ phi______ frames
    -      -17.1479   77.0000   60.0000 22

#__ type_ start__ end____ width___ exp.time_
  2 omega   25.00   88.00   1.5000    8.0000
omega____ theta____ kappa____ phi______ frames
    -       20.5854   77.0000   30.0000 42

#__ type_ start__ end____ width___ exp.time_
  3 omega  -45.00   40.50   1.5000    8.0000
omega____ theta____ kappa____ phi______ frames
    -       20.5854  -57.0000  -60.0000 57

#__ type_ start__ end____ width___ exp.time_
  4 omega   34.00   76.00   1.5000    8.0000
omega____ theta____ kappa____ phi______ frames
    -       20.5854 -178.0000  -90.0000 28
;
_diffrn_measurement_device 'four-circle diffractometer'
_diffrn_measurement_device_type 'SuperNova, Dual, Cu at zero, Eos'
_diffrn_measurement_method '\w scans'
_diffrn_orient_matrix_UB_11 -0.0462401000
_diffrn_orient_matrix_UB_12 -0.0160485000
_diffrn_orient_matrix_UB_13 0.0634457000
_diffrn_orient_matrix_UB_21 -0.1124972000
_diffrn_orient_matrix_UB_22 0.0073899000
_diffrn_orient_matrix_UB_23 -0.0299656000
_diffrn_orient_matrix_UB_31 -0.0025950000
_diffrn_orient_matrix_UB_32 -0.0335356000
_diffrn_orient_matrix_UB_33 -0.0363519000
_diffrn_radiation_monochromator mirror
_diffrn_radiation_probe x-ray
_diffrn_radiation_type MoK\a
_diffrn_radiation_wavelength 0.71073
_diffrn_reflns_av_R_equivalents 0.0417
_diffrn_reflns_av_unetI/netI 0.1057
_diffrn_reflns_Laue_measured_fraction_full 0.997
_diffrn_reflns_Laue_measured_fraction_max 0.997
_diffrn_reflns_limit_h_max 7
_diffrn_reflns_limit_h_min -7
_diffrn_reflns_limit_k_max 20
_diffrn_reflns_limit_k_min -23
_diffrn_reflns_limit_l_max 10
_diffrn_reflns_limit_l_min -11
_diffrn_reflns_number 3915
_diffrn_reflns_point_group_measured_fraction_full 0.801
_diffrn_reflns_point_group_measured_fraction_max 0.796
_diffrn_reflns_theta_full 25.500
_diffrn_reflns_theta_max 26.018
_diffrn_reflns_theta_min 3.492
_diffrn_source 'SuperNova (Mo) X-ray Source'
_exptl_absorpt_coefficient_mu 0.088
_exptl_absorpt_correction_T_max 1.00000
_exptl_absorpt_correction_T_min 0.60517
_exptl_absorpt_correction_type multi-scan
_exptl_absorpt_process_details
;
CrysAlisPro, Agilent Technologies,
Version 1.171.37.33 (release 27-03-2014 CrysAlis171 .NET)
(compiled Mar 27 2014,17:12:48)
Empirical absorption correction using spherical harmonics,
 implemented in SCALE3 ABSPACK scaling algorithm.
;
_exptl_crystal_colour 'clear light colourless'
_exptl_crystal_colour_lustre clear
_exptl_crystal_colour_modifier light
_exptl_crystal_colour_primary colourless
_exptl_crystal_density_diffrn 1.200
_exptl_crystal_description block
_exptl_crystal_F_000 384
_exptl_crystal_size_max 0.36
_exptl_crystal_size_mid 0.35
_exptl_crystal_size_min 0.23
_refine_diff_density_max 0.196
_refine_diff_density_min -0.212
_refine_diff_density_rms 0.049
_refine_ls_abs_structure_details
;
 Flack x determined using 415 quotients [(I+)-(I-)]/[(I+)+(I-)]
 (Parsons, Flack and Wagner, Acta Cryst. B69 (2013) 249-259).
;
_refine_ls_abs_structure_Flack 1.1(10)
_refine_ls_extinction_method none
_refine_ls_goodness_of_fit_ref 1.075
_refine_ls_hydrogen_treatment constr
_refine_ls_matrix_type full
_refine_ls_number_parameters 233
_refine_ls_number_reflns 3072
_refine_ls_number_restraints 1
_refine_ls_restrained_S_all 1.074
_refine_ls_R_factor_all 0.1180
_refine_ls_R_factor_gt 0.0743
_refine_ls_shift/su_max 0.000
_refine_ls_shift/su_mean 0.000
_refine_ls_structure_factor_coef Fsqd
_refine_ls_weighting_details 'w=1/[\s^2^(Fo^2^)+(0.0781P)^2^+0.2000P] where P=(Fo^2^+2Fc^2^)/3'
_refine_ls_weighting_scheme calc
_refine_ls_wR_factor_gt 0.1708
_refine_ls_wR_factor_ref 0.2249
_reflns_Friedel_coverage 0.546
_reflns_Friedel_fraction_full 0.590
_reflns_Friedel_fraction_max 0.581
_reflns_number_gt 1736
_reflns_number_total 3072
_reflns_threshold_expression 'I > 2\s(I)'
_cod_data_source_file c7ra04267a2.cif
_cod_data_source_block 6a16
_cod_original_cell_volume 981.1(4)
_cod_database_code 7228395
_shelx_space_group_comment
;
The symmetry employed for this shelxl refinement is uniquely defined
by the following loop, which should always be used as a source of
symmetry information in preference to the above space-group names.
They are only intended as comments.
;
_reflns_odcompleteness_completeness 99.57
_reflns_odcompleteness_iscentric 1
_reflns_odcompleteness_theta 26.32
_olex2_refinement_description
;
1. Fixed Uiso
 At 1.2 times of:
  All C(H) groups, All C(H,H) groups
 At 1.5 times of:
  All C(H,H,H) groups, All O(H) groups
2.a Ternary CH refined with riding coordinates:
 C8(H8), C1(H1), C5(H5), C9(H9), C7(H7), C4(H4A), C10(H10)
2.b Secondary CH2 refined with riding coordinates:
 C2(H2A,H2B), C11(H11A,H11B)
2.c Idealised Me refined as rotating group:
 C15(H15A,H15B,H15C), C16(H16A,H16B,H16C), C13(H13A,H13B,H13C), C17(H17A,H17B,
 H17C), C18(H18A,H18B,H18C), C0AA(H0AA,H0AB,H0AC)
2.d Idealised tetrahedral OH refined as rotating group:
 O4(H4)
;
_shelx_shelxl_version_number 2014/7
_olex2_date_sample_data_collection 2015-07-13
_olex2_submission_special_instructions 'No special instructions were received'

loop_
_space_group_symop_operation_xyz
'x, y, z'
'-x, y+1/2, -z'

loop_
_atom_site_label
_atom_site_type_symbol
_atom_site_fract_x
_atom_site_fract_y
_atom_site_fract_z
_atom_site_U_iso_or_equiv
_atom_site_adp_type
_atom_site_occupancy
_atom_site_site_symmetry_order
_atom_site_calc_flag
_atom_site_refinement_flags_posn
O2 O -0.8791(8) -0.4190(3) -0.5422(5) 0.0571(15) Uani 1 1 d .
O1 O -0.9324(8) -0.3846(3) -0.2548(5) 0.0491(13) Uani 1 1 d .
O4 O -1.1396(9) -0.2890(4) -0.4593(7) 0.0687(17) Uani 1 1 d .
H4 H -1.1354 -0.3318 -0.4401 0.103 Uiso 1 1 calc GR
O6 O -0.3645(9) -0.2446(4) -0.0029(5) 0.0622(15) Uani 1 1 d .
O5 O -0.6876(11) -0.1400(3) -0.1808(7) 0.0755(18) Uani 1 1 d .
O3 O -0.6712(11) -0.4252(4) -0.7437(6) 0.0744(19) Uani 1 1 d .
C8 C -0.6792(12) -0.3299(5) -0.0731(8) 0.0512(19) Uani 1 1 d .
H8 H -0.6997 -0.3549 0.0210 0.061 Uiso 1 1 calc R
C1 C -0.6940(12) -0.3782(5) -0.4625(7) 0.0506(18) Uani 1 1 d .
H1 H -0.5461 -0.3932 -0.4985 0.061 Uiso 1 1 calc R
C5 C -0.9075(12) -0.3210(5) -0.1649(8) 0.0513(19) Uani 1 1 d .
H5 H -1.0341 -0.3180 -0.0977 0.062 Uiso 1 1 calc R
C9 C -0.6038(12) -0.2524(5) -0.0478(8) 0.056(2) Uani 1 1 d .
H9 H -0.6958 -0.2314 0.0291 0.067 Uiso 1 1 calc R
C7 C -0.5377(12) -0.3743(4) -0.1797(7) 0.0477(17) Uani 1 1 d .
H7 H -0.4071 -0.3483 -0.2175 0.057 Uiso 1 1 calc R
C4 C -0.8909(13) -0.2502(5) -0.2530(7) 0.0543(19) Uani 1 1 d .
H4A H -1.0155 -0.2192 -0.2225 0.065 Uiso 1 1 calc R
C10 C -0.6612(13) -0.2155(4) -0.1925(9) 0.055(2) Uani 1 1 d .
H10 H -0.5414 -0.2258 -0.2617 0.066 Uiso 1 1 calc R
C14 C -0.8470(16) -0.4383(5) -0.6845(8) 0.062(2) Uani 1 1 d .
C6 C -0.7091(12) -0.4017(5) -0.3037(8) 0.0516(19) Uani 1 1 d .
C3 C -0.9173(13) -0.2575(5) -0.4232(9) 0.057(2) Uani 1 1 d .
C2 C -0.7271(12) -0.2985(5) -0.4933(7) 0.053(2) Uani 1 1 d .
H2A H -0.5841 -0.2749 -0.4638 0.064 Uiso 1 1 calc R
H2B H -0.7491 -0.2928 -0.6003 0.064 Uiso 1 1 calc R
C11 C -0.4811(15) -0.4507(5) -0.1331(9) 0.065(2) Uani 1 1 d .
H11A H -0.5331 -0.4631 -0.0357 0.078 Uiso 1 1 calc R
H11B H -0.3207 -0.4629 -0.1405 0.078 Uiso 1 1 calc R
C15 C -1.0510(17) -0.4761(7) -0.7521(10) 0.089(3) Uani 1 1 d .
H15A H -1.0366 -0.5264 -0.7333 0.134 Uiso 1 1 calc GR
H15B H -1.0610 -0.4677 -0.8575 0.134 Uiso 1 1 calc GR
H15C H -1.1869 -0.4584 -0.7090 0.134 Uiso 1 1 calc GR
C16 C -0.9338(16) -0.1825(6) -0.4925(10) 0.074(3) Uani 1 1 d .
H16A H -0.9528 -0.1866 -0.5989 0.112 Uiso 1 1 calc GR
H16B H -0.7961 -0.1563 -0.4667 0.112 Uiso 1 1 calc GR
H16C H -1.0629 -0.1577 -0.4553 0.112 Uiso 1 1 calc GR
C12 C -0.6373(14) -0.4802(5) -0.2631(9) 0.059(2) Uani 1 1 d .
C13 C -0.490(2) -0.5181(6) -0.3766(10) 0.094(4) Uani 1 1 d .
H13A H -0.5884 -0.5379 -0.4550 0.141 Uiso 1 1 calc GR
H13B H -0.4035 -0.5557 -0.3278 0.141 Uiso 1 1 calc GR
H13C H -0.3875 -0.4842 -0.4177 0.141 Uiso 1 1 calc GR
C17 C -0.4731(19) -0.1022(7) -0.1829(14) 0.103(4) Uani 1 1 d .
H17A H -0.3842 -0.1211 -0.2607 0.154 Uiso 1 1 calc GR
H17B H -0.3900 -0.1080 -0.0887 0.154 Uiso 1 1 calc GR
H17C H -0.5022 -0.0523 -0.2006 0.154 Uiso 1 1 calc GR
C18 C -0.3092(18) -0.2653(8) 0.1471(9) 0.094(4) Uani 1 1 d .
H18A H -0.3465 -0.3148 0.1598 0.141 Uiso 1 1 calc GR
H18B H -0.3955 -0.2367 0.2130 0.141 Uiso 1 1 calc GR
H18C H -0.1483 -0.2582 0.1695 0.141 Uiso 1 1 calc GR
C0AA C -0.8270(18) -0.5298(6) -0.2164(14) 0.096(3) Uani 1 1 d .
H0AA H -0.9227 -0.5050 -0.1498 0.144 Uiso 1 1 calc GR
H0AB H -0.7604 -0.5709 -0.1669 0.144 Uiso 1 1 calc GR
H0AC H -0.9175 -0.5449 -0.3029 0.144 Uiso 1 1 calc GR

loop_
_atom_site_aniso_label
_atom_site_aniso_U_11
_atom_site_aniso_U_22
_atom_site_aniso_U_33
_atom_site_aniso_U_23
_atom_site_aniso_U_13
_atom_site_aniso_U_12
O2 0.058(3) 0.068(4) 0.045(3) -0.009(3) 0.000(2) -0.013(3)
O1 0.043(3) 0.052(3) 0.052(3) -0.005(3) 0.007(2) -0.002(2)
O4 0.049(3) 0.077(5) 0.078(4) -0.009(4) -0.014(3) -0.005(3)
O6 0.060(3) 0.074(4) 0.051(3) -0.010(3) -0.006(2) -0.009(3)
O5 0.084(4) 0.048(4) 0.092(4) -0.013(3) -0.017(3) 0.004(3)
O3 0.088(4) 0.082(5) 0.054(3) -0.009(3) 0.010(3) -0.005(4)
C8 0.049(4) 0.058(5) 0.046(4) 0.000(4) 0.002(3) -0.003(4)
C1 0.052(4) 0.059(5) 0.041(3) -0.004(4) -0.002(3) -0.007(4)
C5 0.046(4) 0.062(6) 0.046(4) 0.001(4) 0.006(3) 0.003(4)
C9 0.042(4) 0.069(6) 0.056(4) -0.008(5) -0.003(3) -0.004(4)
C7 0.044(4) 0.052(5) 0.048(4) 0.003(4) 0.001(3) 0.007(3)
C4 0.056(4) 0.053(5) 0.054(4) -0.004(4) 0.005(3) -0.001(4)
C10 0.056(4) 0.048(5) 0.061(5) -0.009(4) 0.005(4) -0.006(4)
C14 0.072(6) 0.062(6) 0.050(4) 0.002(4) -0.019(4) -0.001(5)
C6 0.048(4) 0.055(5) 0.051(4) -0.006(4) 0.001(3) 0.002(3)
C3 0.054(4) 0.052(5) 0.063(5) 0.003(5) -0.006(3) -0.006(4)
C2 0.049(4) 0.068(6) 0.043(4) 0.005(4) -0.007(3) -0.011(4)
C11 0.067(5) 0.056(6) 0.071(5) -0.001(5) -0.013(4) 0.005(4)
C15 0.095(8) 0.092(9) 0.078(6) -0.024(6) -0.018(5) -0.006(6)
C16 0.079(6) 0.066(6) 0.075(6) 0.001(5) -0.017(5) -0.001(5)
C12 0.062(5) 0.048(5) 0.067(5) -0.001(4) -0.006(4) 0.003(4)
C13 0.124(9) 0.085(9) 0.072(6) -0.014(6) 0.009(6) 0.038(7)
C17 0.104(8) 0.067(8) 0.133(9) -0.011(8) -0.029(7) -0.027(7)
C18 0.100(8) 0.121(11) 0.059(5) -0.002(6) -0.015(5) -0.019(7)
C0AA 0.079(7) 0.063(7) 0.144(10) 0.011(7) -0.007(6) -0.011(6)

loop_
_atom_type_symbol
_atom_type_description
_atom_type_scat_dispersion_real
_atom_type_scat_dispersion_imag
_atom_type_scat_source
C C 0.0033 0.0016 'International Tables Vol C Tables 4.2.6.8 and 6.1.1.4'
H H 0.0000 0.0000 'International Tables Vol C Tables 4.2.6.8 and 6.1.1.4'
O O 0.0106 0.0060 'International Tables Vol C Tables 4.2.6.8 and 6.1.1.4'

loop_
_geom_angle_atom_site_label_1
_geom_angle_atom_site_label_2
_geom_angle_atom_site_label_3
_geom_angle
C14 O2 C1 117.6(6)
C6 O1 C5 106.8(5)
C3 O4 H4 109.5
C18 O6 C9 114.0(6)
C10 O5 C17 112.9(8)
C5 C8 H8 111.9
C5 C8 C7 101.7(6)
C9 C8 H8 111.9
C9 C8 C5 102.3(7)
C9 C8 C7 116.4(6)
C7 C8 H8 111.9
O2 C1 H1 109.1
O2 C1 C6 103.5(6)
O2 C1 C2 109.5(6)
C6 C1 H1 109.1
C6 C1 C2 116.5(6)
C2 C1 H1 109.1
O1 C5 C8 105.7(6)
O1 C5 H5 109.6
O1 C5 C4 115.2(5)
C8 C5 H5 109.6
C8 C5 C4 106.9(6)
C4 C5 H5 109.6
O6 C9 C8 114.0(7)
O6 C9 H9 108.7
O6 C9 C10 111.5(6)
C8 C9 H9 108.7
C10 C9 C8 105.0(6)
C10 C9 H9 108.7
C8 C7 H7 113.6
C8 C7 C6 106.2(5)
C6 C7 H7 113.6
C11 C7 C8 116.8(6)
C11 C7 H7 113.6
C11 C7 C6 90.7(6)
C5 C4 H4A 107.1
C5 C4 C10 104.6(6)
C10 C4 H4A 107.1
C3 C4 C5 115.3(7)
C3 C4 H4A 107.1
C3 C4 C10 115.1(6)
O5 C10 C9 114.4(7)
O5 C10 C4 110.1(7)
O5 C10 H10 109.0
C9 C10 C4 105.1(6)
C9 C10 H10 109.0
C4 C10 H10 109.0
O2 C14 C15 111.5(8)
O3 C14 O2 121.8(7)
O3 C14 C15 126.7(8)
O1 C6 C1 109.0(6)
O1 C6 C7 105.7(5)
O1 C6 C12 112.0(6)
C1 C6 C7 121.4(6)
C1 C6 C12 117.9(6)
C7 C6 C12 89.2(6)
O4 C3 C4 107.6(6)
O4 C3 C2 111.7(7)
O4 C3 C16 104.1(7)
C2 C3 C4 115.0(6)
C2 C3 C16 109.0(7)
C16 C3 C4 108.9(7)
C1 C2 H2A 107.2
C1 C2 H2B 107.2
C3 C2 C1 120.5(6)
C3 C2 H2A 107.2
C3 C2 H2B 107.2
H2A C2 H2B 106.8
C7 C11 H11A 113.5
C7 C11 H11B 113.5
C7 C11 C12 90.9(6)
H11A C11 H11B 110.8
C12 C11 H11A 113.5
C12 C11 H11B 113.5
C14 C15 H15A 109.5
C14 C15 H15B 109.5
C14 C15 H15C 109.5
H15A C15 H15B 109.5
H15A C15 H15C 109.5
H15B C15 H15C 109.5
C3 C16 H16A 109.5
C3 C16 H16B 109.5
C3 C16 H16C 109.5
H16A C16 H16B 109.5
H16A C16 H16C 109.5
H16B C16 H16C 109.5
C11 C12 C6 89.0(6)
C13 C12 C6 115.4(7)
C13 C12 C11 109.7(8)
C0AA C12 C6 116.5(8)
C0AA C12 C11 114.7(8)
C0AA C12 C13 109.9(9)
C12 C13 H13A 109.5
C12 C13 H13B 109.5
C12 C13 H13C 109.5
H13A C13 H13B 109.5
H13A C13 H13C 109.5
H13B C13 H13C 109.5
O5 C17 H17A 109.5
O5 C17 H17B 109.5
O5 C17 H17C 109.5
H17A C17 H17B 109.5
H17A C17 H17C 109.5
H17B C17 H17C 109.5
O6 C18 H18A 109.5
O6 C18 H18B 109.5
O6 C18 H18C 109.5
H18A C18 H18B 109.5
H18A C18 H18C 109.5
H18B C18 H18C 109.5
C12 C0AA H0AA 109.5
C12 C0AA H0AB 109.5
C12 C0AA H0AC 109.5
H0AA C0AA H0AB 109.5
H0AA C0AA H0AC 109.5
H0AB C0AA H0AC 109.5

loop_
_geom_bond_atom_site_label_1
_geom_bond_atom_site_label_2
_geom_bond_distance
O2 C1 1.478(9)
O2 C14 1.352(9)
O1 C5 1.441(10)
O1 C6 1.434(8)
O4 H4 0.8200
O4 C3 1.447(9)
O6 C9 1.442(8)
O6 C18 1.424(10)
O5 C10 1.423(9)
O5 C17 1.440(11)
O3 C14 1.207(10)
C8 H8 0.9800
C8 C5 1.541(10)
C8 C9 1.527(12)
C8 C7 1.542(10)
C1 H1 0.9800
C1 C6 1.501(9)
C1 C2 1.526(11)
C5 H5 0.9800
C5 C4 1.549(12)
C9 H9 0.9800
C9 C10 1.497(11)
C7 H7 0.9800
C7 C6 1.546(10)
C7 C11 1.520(12)
C4 H4A 0.9800
C4 C10 1.562(11)
C4 C3 1.536(10)
C10 H10 0.9800
C14 C15 1.487(12)
C6 C12 1.565(12)
C3 C2 1.514(11)
C3 C16 1.536(13)
C2 H2A 0.9700
C2 H2B 0.9700
C11 H11A 0.9700
C11 H11B 0.9700
C11 C12 1.546(11)
C15 H15A 0.9600
C15 H15B 0.9600
C15 H15C 0.9600
C16 H16A 0.9600
C16 H16B 0.9600
C16 H16C 0.9600
C12 C13 1.540(12)
C12 C0AA 1.522(13)
C13 H13A 0.9600
C13 H13B 0.9600
C13 H13C 0.9600
C17 H17A 0.9600
C17 H17B 0.9600
C17 H17C 0.9600
C18 H18A 0.9600
C18 H18B 0.9600
C18 H18C 0.9600
C0AA H0AA 0.9600
C0AA H0AB 0.9600
C0AA H0AC 0.9600

loop_
_geom_torsion_atom_site_label_1
_geom_torsion_atom_site_label_2
_geom_torsion_atom_site_label_3
_geom_torsion_atom_site_label_4
_geom_torsion
O2 C1 C6 O1 -59.5(8)
O2 C1 C6 C7 177.4(6)
O2 C1 C6 C12 69.6(8)
O2 C1 C2 C3 72.8(8)
O1 C5 C4 C10 -124.1(6)
O1 C5 C4 C3 3.4(9)
O1 C6 C12 C11 -102.8(7)
O1 C6 C12 C13 145.7(7)
O1 C6 C12 C0AA 14.5(10)
O4 C3 C2 C1 -56.7(9)
O6 C9 C10 O5 -78.7(9)
O6 C9 C10 C4 160.4(7)
C8 C5 C4 C10 -6.9(8)
C8 C5 C4 C3 120.5(7)
C8 C9 C10 O5 157.5(7)
C8 C9 C10 C4 36.6(8)
C8 C7 C6 O1 -9.5(8)
C8 C7 C6 C1 115.2(7)
C8 C7 C6 C12 -122.1(6)
C8 C7 C11 C12 112.5(7)
C1 O2 C14 O3 2.5(12)
C1 O2 C14 C15 -177.5(8)
C1 C6 C12 C11 129.5(7)
C1 C6 C12 C13 18.0(10)
C1 C6 C12 C0AA -113.2(9)
C5 O1 C6 C1 -102.1(7)
C5 O1 C6 C7 30.0(7)
C5 O1 C6 C12 125.6(6)
C5 C8 C9 O6 -162.6(5)
C5 C8 C9 C10 -40.3(7)
C5 C8 C7 C6 -12.8(8)
C5 C8 C7 C11 -112.0(7)
C5 C4 C10 O5 -141.6(7)
C5 C4 C10 C9 -18.0(8)
C5 C4 C3 O4 59.2(9)
C5 C4 C3 C2 -66.0(9)
C5 C4 C3 C16 171.4(7)
C9 C8 C5 O1 151.7(5)
C9 C8 C5 C4 28.5(7)
C9 C8 C7 C6 -123.0(7)
C9 C8 C7 C11 137.8(7)
C7 C8 C5 O1 31.1(7)
C7 C8 C5 C4 -92.1(7)
C7 C8 C9 O6 -52.8(8)
C7 C8 C9 C10 69.5(8)
C7 C6 C12 C11 3.8(6)
C7 C6 C12 C13 -107.6(8)
C7 C6 C12 C0AA 121.1(8)
C7 C11 C12 C6 -3.9(6)
C7 C11 C12 C13 112.8(8)
C7 C11 C12 C0AA -122.8(8)
C4 C3 C2 C1 66.4(9)
C10 C4 C3 O4 -178.8(7)
C10 C4 C3 C2 56.0(10)
C10 C4 C3 C16 -66.6(9)
C14 O2 C1 C6 -148.1(7)
C14 O2 C1 C2 87.1(8)
C6 O1 C5 C8 -39.2(7)
C6 O1 C5 C4 78.6(7)
C6 C1 C2 C3 -44.0(9)
C6 C7 C11 C12 3.9(6)
C3 C4 C10 O5 90.8(9)
C3 C4 C10 C9 -145.6(7)
C2 C1 C6 O1 60.6(8)
C2 C1 C6 C7 -62.5(9)
C2 C1 C6 C12 -170.3(6)
C11 C7 C6 O1 108.8(6)
C11 C7 C6 C1 -126.6(7)
C11 C7 C6 C12 -3.9(6)
C16 C3 C2 C1 -171.1(6)
C17 O5 C10 C9 84.7(9)
C17 O5 C10 C4 -157.3(7)
C18 O6 C9 C8 -73.9(10)
C18 O6 C9 C10 167.5(8)
